data_2008501
loop_
_publ_author_name
'Angel Dago Morales'
'Santiago Garc\'ia-Granda'
'Mart\'in Andr\'es Iglesias-Arteaga'
'Francisco Coll-Manchado'

_publ_section_title
;
 (25<i>R</i>)-3\b-Bromo-5\a-spirostan-6,23-dione
;
_journal_issue 5
_journal_name_full 'Acta Crystallographica Section C'
_journal_page_first IUC9900042
_journal_paper_doi 10.1107/S0108270199099436
_journal_volume 55
_journal_year 1999
_chemical_formula_sum 'C27 H39 Br O4'
_chemical_formula_weight 507.49
_chemical_name_systematic
;
(25R)-3\b-Bromo-5\a-spirostan-6,23-dione
;
_space_group_IT_number 19
_symmetry_cell_setting orthorhombic
_symmetry_space_group_name_Hall 'P 2ac 2ab'
_symmetry_space_group_name_H-M 'P 21 21 21'
_audit_creation_method SHELX-97
_cell_angle_alpha 90.00
_cell_angle_beta 90.00
_cell_angle_gamma 90.00
_cell_formula_units_Z 4
_cell_length_a 10.361(10)
_cell_length_b 13.044(10)
_cell_length_c 18.806(6)
_cell_measurement_reflns_used 25
_cell_measurement_temperature 293(2)
_cell_measurement_theta_max 13
_cell_measurement_theta_min 10
_cell_volume 2542(3)
_computing_cell_refinement 'CAD-4 EXPRESS'
_computing_data_collection 'CAD-4 EXPRESS (Enraf-Nonius, 1994)'
_computing_data_reduction 'REFLEX (local program)'
_computing_molecular_graphics SHELXTL-Plus
_computing_publication_material 'PARST93 (Nardelli, 1983) and  SHELXL97'
_computing_structure_refinement 'SHELXL97 (Sheldrick, 1997)'
_computing_structure_solution 'SHELXTL-Plus (Sheldrick, 1990)'
_diffrn_ambient_temperature 293(2)
_diffrn_measured_fraction_theta_full 0.999
_diffrn_measured_fraction_theta_max 0.999
_diffrn_measurement_device_type 'Enraf-Nonius CAD-4'
_diffrn_measurement_method \w-2\q
_diffrn_radiation_monochromator graphite
_diffrn_radiation_source 'fine-focus sealed tube'
_diffrn_radiation_type MoK\a
_diffrn_radiation_wavelength 0.71073
_diffrn_reflns_av_R_equivalents 0.088
_diffrn_reflns_av_sigmaI/netI 0.3477
_diffrn_reflns_limit_h_max 12
_diffrn_reflns_limit_h_min -12
_diffrn_reflns_limit_k_max 16
_diffrn_reflns_limit_k_min -16
_diffrn_reflns_limit_l_max 23
_diffrn_reflns_limit_l_min -23
_diffrn_reflns_number 5629
_diffrn_reflns_theta_full 25.97
_diffrn_reflns_theta_max 25.97
_diffrn_reflns_theta_min 1.90
_diffrn_standards_decay_% 4.3
_diffrn_standards_interval_count 200
_diffrn_standards_interval_time 60
_diffrn_standards_number 3
_exptl_absorpt_coefficient_mu 1.647
_exptl_absorpt_correction_type none
_exptl_crystal_colour colourless
_exptl_crystal_density_diffrn 1.326
_exptl_crystal_density_method 'not measured'
_exptl_crystal_description prism
_exptl_crystal_F_000 1072
_exptl_crystal_size_max 0.3
_exptl_crystal_size_mid 0.2
_exptl_crystal_size_min 0.2
_refine_diff_density_max 0.337
_refine_diff_density_min -0.456
_refine_ls_abs_structure_details
;
The absolute stereochemistry was known before X-ray analysis and the results
of the Friedel refinement are in complete accord with it. 2482 Friedel pairs
were used in the refinement (Flack, 1983).
;
_refine_ls_abs_structure_Flack 0.007(14)
_refine_ls_extinction_method none
_refine_ls_goodness_of_fit_ref 0.929
_refine_ls_hydrogen_treatment
;
All H-atom parameters were refined as riding atoms with isotropic common
displacement parameter
;
_refine_ls_matrix_type full
_refine_ls_number_parameters 289
_refine_ls_number_reflns 4969
_refine_ls_number_restraints 0
_refine_ls_restrained_S_all 0.929
_refine_ls_R_factor_all 0.305
_refine_ls_R_factor_gt 0.041
_refine_ls_shift/su_max 0.002
_refine_ls_shift/su_mean 0.000
_refine_ls_structure_factor_coef Fsqd
_refine_ls_weighting_details 'calc w = 1/[\s^2^(Fo^2^)+(0.0296P)^2^] where P = (Fo^2^+2Fc^2^)/3'
_refine_ls_weighting_scheme calc
_refine_ls_wR_factor_ref 0.107
_reflns_number_gt 1407
_reflns_number_total 4969
_reflns_threshold_expression I>2\s(I)
_cod_data_source_file qb0083.cif
_cod_data_source_block QB0083
_cod_database_code 2008501
_cod_database_fobs_code 2008501

loop_
_symmetry_equiv_pos_as_xyz
'x, y, z'
'x+1/2, -y+1/2, -z'
'-x, y+1/2, -z+1/2'
'-x+1/2, -y, z+1/2'

loop_
_atom_site_label
_atom_site_fract_x
_atom_site_fract_y
_atom_site_fract_z
_atom_site_U_iso_or_equiv
_atom_site_adp_type
_atom_site_calc_flag
_atom_site_refinement_flags
_atom_site_occupancy
_atom_site_disorder_assembly
_atom_site_disorder_group
_atom_site_type_symbol
Br .95319(9) .97270(6) .88587(4) .0913(3) Uani d . 1 . . Br
C1 1.0699(7) 1.1508(5) .7078(3) .072(2) Uani d . 1 . . C
H1A 1.0001 1.2000 .7039 .080 Uiso calc R 1 . . H
H1B 1.1504 1.1879 .7024 .080 Uiso calc R 1 . . H
C2 1.0661(8) 1.1020(5) .7824(3) .071(2) Uani d . 1 . . C
H2A 1.1428 1.0605 .7894 .080 Uiso calc R 1 . . H
H2B 1.0660 1.1556 .8181 .080 Uiso calc R 1 . . H
C3 .9494(8) 1.0371(6) .7912(3) .0645(19) Uani d . 1 . . C
H3 .8729 1.0811 .7881 .080 Uiso calc R 1 . . H
C4 .9396(7) .9544(5) .7339(4) .068(2) Uani d . 1 . . C
H4A 1.0128 .9083 .7371 .080 Uiso calc R 1 . . H
H4B .8613 .9148 .7405 .080 Uiso calc R 1 . . H
C5 .9378(7) 1.0064(5) .6615(3) .0498(19) Uani d . 1 . . C
H5 .8638 1.0532 .6617 .080 Uiso calc R 1 . . H
C6 .9150(6) .9312(5) .6007(4) .048(2) Uani d . 1 . . C
C7 .8960(6) .9840(5) .5303(3) .051(2) Uani d . 1 . . C
H7A .8151 1.0215 .5313 .080 Uiso calc R 1 . . H
H7B .8901 .9327 .4931 .080 Uiso calc R 1 . . H
C8 1.0052(6) 1.0580(4) .5127(3) .0447(19) Uani d . 1 . . C
H8 1.0828 1.0176 .5024 .080 Uiso calc R 1 . . H
C9 1.0356(7) 1.1305(4) .5757(3) .0462(18) Uani d . 1 . . C
H9 .9566 1.1705 .5831 .080 Uiso calc R 1 . . H
C10 1.0580(8) 1.0727(5) .6465(4) .0532(19) Uani d . 1 . . C
C11 1.1393(6) 1.2089(5) .5570(3) .065(2) Uani d . 1 . . C
H11A 1.2204 1.1738 .5486 .080 Uiso calc R 1 . . H
H11B 1.1514 1.2553 .5967 .080 Uiso calc R 1 . . H
C12 1.1030(6) 1.2709(5) .4907(4) .057(2) Uani d . 1 . . C
H12A 1.0265 1.3113 .5007 .080 Uiso calc R 1 . . H
H12B 1.1727 1.3178 .4793 .080 Uiso calc R 1 . . H
C13 1.0772(7) 1.2015(5) .4268(3) .0440(19) Uani d . 1 . . C
C14 .9745(7) 1.1228(4) .4476(3) .0424(18) Uani d . 1 . . C
H14 .8984 1.1632 .4607 .080 Uiso calc R 1 . . H
C15 .9402(7) 1.0724(4) .3759(3) .061(2) Uani d . 1 . . C
H15A .8585 1.0363 .3783 .080 Uiso calc R 1 . . H
H15B 1.0071 1.0255 .3604 .080 Uiso calc R 1 . . H
C16 .9318(7) 1.1676(5) .3272(4) .0462(19) Uani d . 1 . . C
H16 .8417 1.1872 .3188 .080 Uiso calc R 1 . . H
C17 1.0075(6) 1.2559(5) .3642(3) .0408(19) Uani d . 1 . . C
H17 .9457 1.3057 .3835 .080 Uiso calc R 1 . . H
C18 1.2039(6) 1.1496(4) .4029(4) .071(2) Uani d . 1 . . C
H18A 1.2667 1.2012 .3916 .080 Uiso calc R 1 . . H
H18B 1.1877 1.1082 .3617 .080 Uiso calc R 1 . . H
H18C 1.2361 1.1071 .4407 .080 Uiso calc R 1 . . H
C19 1.1798(6) 1.0061(5) .6424(3) .076(3) Uani d . 1 . . C
H19A 1.1702 .9565 .6050 .080 Uiso calc R 1 . . H
H19B 1.1922 .9713 .6869 .080 Uiso calc R 1 . . H
H19C 1.2532 1.0488 .6327 .080 Uiso calc R 1 . . H
C20 1.0855(6) 1.3070(4) .3049(4) .045(2) Uani d . 1 . . C
H20 1.1765 1.2892 .3119 .080 Uiso calc R 1 . . H
C21 1.0751(6) 1.4235(4) .3033(3) .060(2) Uani d . 1 . . C
H22A 1.1076 1.4512 .3470 .080 Uiso calc R 1 . . H
H22B .9863 1.4429 .2975 .080 Uiso calc R 1 . . H
H22C 1.1248 1.4497 .2642 .080 Uiso calc R 1 . . H
C22 1.0385(7) 1.2521(5) .2385(4) .0476(19) Uani d . 1 . . C
C23 1.1377(8) 1.2383(6) .1779(4) .061(2) Uani d . 1 . . C
C24 1.0830(7) 1.1980(5) .1103(4) .071(2) Uani d . 1 . . C
H24A 1.0638 1.1256 .1157 .080 Uiso calc R 1 . . H
H24B 1.1464 1.2051 .0726 .080 Uiso calc R 1 . . H
C25 .9602(9) 1.2552(6) .0896(4) .074(2) Uani d . 1 . . C
H25 .9843 1.3256 .0772 .080 Uiso calc R 1 . . H
C26 .8701(7) 1.2597(6) .1519(4) .072(3) Uani d . 1 . . C
H26A .7933 1.2978 .1389 .080 Uiso calc R 1 . . H
H26B .8441 1.1908 .1649 .080 Uiso calc R 1 . . H
C27 .8976(7) 1.2057(6) .0237(4) .108(3) Uani d . 1 . . C
H27A .8214 1.2434 .0109 .080 Uiso calc R 1 . . H
H27B .8747 1.1360 .0343 .080 Uiso calc R 1 . . H
H27C .9575 1.2069 -.0152 .080 Uiso calc R 1 . . H
O1 .9117(4) .8406(3) .6089(3) .0745(16) Uani d . 1 . . O
O2 1.0004(4) 1.1527(3) .2601(2) .0523(13) Uani d . 1 . . O
O3 .9311(5) 1.3078(3) .2111(2) .0584(14) Uani d . 1 . . O
O4 1.2502(5) 1.2577(4) .1873(3) .096(2) Uani d . 1 . . O

loop_
_atom_site_aniso_label
_atom_site_aniso_U_11
_atom_site_aniso_U_22
_atom_site_aniso_U_33
_atom_site_aniso_U_12
_atom_site_aniso_U_13
_atom_site_aniso_U_23
Br .0983(6) .1038(6) .0720(5) -.0016(7) -.0061(6) .0212(6)
C1 .087(7) .058(5) .070(5) -.014(5) -.031(5) .006(5)
C2 .090(7) .063(5) .061(6) -.008(6) -.023(6) -.006(4)
C3 .063(5) .068(5) .063(5) .002(6) -.009(5) .021(5)
C4 .063(5) .058(5) .082(6) -.006(5) .000(5) .003(5)
C5 .039(5) .052(6) .058(4) .007(5) -.001(5) .005(4)
C6 .033(5) .039(5) .072(6) -.012(4) .002(4) .011(5)
C7 .058(5) .043(5) .053(5) -.010(4) .005(4) .001(4)
C8 .039(5) .027(4) .068(5) -.005(4) .004(4) .008(4)
C9 .044(5) .032(4) .062(5) -.005(4) -.010(4) .003(4)
C10 .051(5) .040(5) .068(5) -.010(5) -.010(5) .006(4)
C11 .072(6) .056(5) .068(6) -.018(5) -.025(5) .018(5)
C12 .065(6) .048(5) .060(5) -.025(4) -.014(4) .005(4)
C13 .047(5) .036(4) .049(5) -.007(4) -.013(4) .006(4)
C14 .037(5) .037(5) .053(5) .000(4) .003(4) -.003(4)
C15 .073(5) .052(5) .057(5) -.020(4) .009(5) -.014(4)
C16 .033(5) .044(5) .062(5) -.006(4) .010(4) -.004(4)
C17 .038(5) .032(4) .052(5) -.007(4) .003(4) -.007(4)
C18 .051(5) .063(5) .099(6) -.006(4) .020(5) .021(5)
C19 .052(5) .082(7) .094(6) .002(5) -.004(4) .040(5)
C20 .042(5) .032(4) .061(5) -.006(4) .001(4) -.007(4)
C21 .064(6) .046(5) .070(5) -.005(4) -.004(4) -.008(4)
C22 .037(5) .047(5) .058(5) -.009(5) .002(5) .008(5)
C23 .066(6) .041(5) .076(7) -.002(5) .011(6) .008(5)
C24 .073(6) .078(6) .063(6) -.013(5) .021(6) -.016(5)
C25 .075(6) .079(6) .068(7) -.019(6) -.014(6) .008(5)
C26 .051(6) .088(7) .078(7) -.010(5) -.002(6) .012(6)
C27 .117(9) .140(9) .066(6) -.009(6) .018(6) -.001(6)
O1 .099(5) .034(3) .090(4) -.019(3) .007(4) .004(3)
O2 .058(4) .043(3) .056(3) -.010(3) .014(3) -.004(3)
O3 .047(4) .068(3) .059(4) .007(3) -.008(3) -.010(3)
O4 .048(4) .125(5) .116(5) -.023(4) .011(4) -.028(4)

loop_
_atom_type_symbol
_atom_type_description
_atom_type_scat_dispersion_real
_atom_type_scat_dispersion_imag
_atom_type_scat_source
C C 0.0033 0.0016 'International Tables Vol C Tables 4.2.6.8 and 6.1.1.4'
H H 0.0000 0.0000 'International Tables Vol C Tables 4.2.6.8 and 6.1.1.4'
O O 0.0106 0.0060 'International Tables Vol C Tables 4.2.6.8 and 6.1.1.4'
Br Br -0.2901 2.4595 'International Tables Vol C Tables 4.2.6.8 and 6.1.1.4'

loop_
_geom_angle_atom_site_label_1
_geom_angle_atom_site_label_2
_geom_angle_atom_site_label_3
_geom_angle
C10 C1 C2 113.9(5)
C10 C1 H1A 108.8
C2 C1 H1A 108.8
C10 C1 H1B 108.8
C2 C1 H1B 108.8
H1A C1 H1B 107.7
C3 C2 C1 110.9(6)
C3 C2 H2A 109.5
C1 C2 H2A 109.5
C3 C2 H2B 109.5
C1 C2 H2B 109.5
H2A C2 H2B 108.0
C2 C3 C4 112.2(6)
C2 C3 Br 109.1(5)
C4 C3 Br 109.7(5)
C2 C3 H3 108.6
C4 C3 H3 108.6
Br C3 H3 108.6
C5 C4 C3 108.5(5)
C5 C4 H4A 110.0
C3 C4 H4A 110.0
C5 C4 H4B 110.0
C3 C4 H4B 110.0
H4A C4 H4B 108.4
C4 C5 C6 112.8(5)
C4 C5 C10 113.8(6)
C6 C5 C10 110.4(5)
C4 C5 H5 106.5
C6 C5 H5 106.5
C10 C5 H5 106.5
O1 C6 C7 124.4(8)
O1 C6 C5 122.9(7)
C7 C6 C5 112.7(5)
C6 C7 C8 112.6(5)
C6 C7 H7A 109.1
C8 C7 H7A 109.1
C6 C7 H7B 109.1
C8 C7 H7B 109.1
H7A C7 H7B 107.8
C14 C8 C7 111.8(5)
C14 C8 C9 108.6(4)
C7 C8 C9 111.7(5)
C14 C8 H8 108.2
C7 C8 H8 108.2
C9 C8 H8 108.2
C11 C9 C10 114.9(6)
C11 C9 C8 112.0(5)
C10 C9 C8 113.1(5)
C11 C9 H9 105.3
C10 C9 H9 105.3
C8 C9 H9 105.3
C19 C10 C5 110.9(5)
C19 C10 C1 110.2(6)
C5 C10 C1 107.4(6)
C19 C10 C9 110.8(6)
C5 C10 C9 108.0(6)
C1 C10 C9 109.4(5)
C9 C11 C12 111.7(5)
C9 C11 H11A 109.3
C12 C11 H11A 109.3
C9 C11 H11B 109.3
C12 C11 H11B 109.3
H11A C11 H11B 107.9
C13 C12 C11 111.7(5)
C13 C12 H12A 109.3
C11 C12 H12A 109.3
C13 C12 H12B 109.3
C11 C12 H12B 109.3
H12A C12 H12B 107.9
C12 C13 C14 108.6(5)
C12 C13 C18 109.9(5)
C14 C13 C18 111.8(5)
C12 C13 C17 114.0(5)
C14 C13 C17 100.2(5)
C18 C13 C17 112.0(5)
C8 C14 C13 115.7(5)
C8 C14 C15 121.0(5)
C13 C14 C15 103.0(5)
C8 C14 H14 105.3
C13 C14 H14 105.3
C15 C14 H14 105.3
C14 C15 C16 100.8(5)
C14 C15 H15A 111.6
C16 C15 H15A 111.6
C14 C15 H15B 111.6
C16 C15 H15B 111.6
H15A C15 H15B 109.4
O2 C16 C15 112.2(5)
O2 C16 C17 103.8(5)
C15 C16 C17 107.5(5)
O2 C16 H16 111.0
C15 C16 H16 111.0
C17 C16 H16 111.0
C20 C17 C16 105.2(5)
C20 C17 C13 120.4(5)
C16 C17 C13 103.6(5)
C20 C17 H17 109.0
C16 C17 H17 109.0
C13 C17 H17 109.0
C13 C18 H18A 109.5
C13 C18 H18B 109.5
H18A C18 H18B 109.5
C13 C18 H18C 109.5
H18A C18 H18C 109.5
H18B C18 H18C 109.5
C10 C19 H19A 109.5
C10 C19 H19B 109.5
H19A C19 H19B 109.5
C10 C19 H19C 109.5
H19A C19 H19C 109.5
H19B C19 H19C 109.5
C22 C20 C21 115.5(6)
C22 C20 C17 102.9(5)
C21 C20 C17 114.3(5)
C22 C20 H20 107.9
C21 C20 H20 107.9
C17 C20 H20 107.9
C20 C21 H22A 109.5
C20 C21 H22B 109.5
H22A C21 H22B 109.5
C20 C21 H22C 109.5
H22A C21 H22C 109.5
H22B C21 H22C 109.5
O2 C22 O3 110.7(6)
O2 C22 C20 106.6(5)
O3 C22 C20 107.9(6)
O2 C22 C23 106.9(6)
O3 C22 C23 108.2(6)
C20 C22 C23 116.6(7)
O4 C23 C24 124.6(8)
O4 C23 C22 120.7(8)
C24 C23 C22 114.7(7)
C23 C24 C25 111.2(6)
C23 C24 H24A 109.4
C25 C24 H24A 109.4
C23 C24 H24B 109.4
C25 C24 H24B 109.4
H24A C24 H24B 108.0
C26 C25 C24 109.8(6)
C26 C25 C27 112.5(7)
C24 C25 C27 110.6(7)
C26 C25 H25 107.9
C24 C25 H25 107.9
C27 C25 H25 107.9
O3 C26 C25 110.6(6)
O3 C26 H26A 109.5
C25 C26 H26A 109.5
O3 C26 H26B 109.5
C25 C26 H26B 109.5
H26A C26 H26B 108.1
C25 C27 H27A 109.5
C25 C27 H27B 109.5
H27A C27 H27B 109.5
C25 C27 H27C 109.5
H27A C27 H27C 109.5
H27B C27 H27C 109.5
C22 O2 C16 105.2(5)
C22 O3 C26 113.8(5)

loop_
_geom_bond_atom_site_label_1
_geom_bond_atom_site_label_2
_geom_bond_site_symmetry_2
_geom_bond_distance
_geom_bond_publ_flag
Br C3 . 1.970(5) ?
C1 C10 . 1.542(7) ?
C1 C2 . 1.541(8) ?
C1 H1A . .9700 ?
C1 H1B . .9700 ?
C2 C3 . 1.486(8) ?
C2 H2A . .9700 ?
C2 H2B . .9700 ?
C3 C4 . 1.527(7) ?
C3 H3 . .9800 ?
C4 C5 . 1.521(7) ?
C4 H4A . .9700 ?
C4 H4B . .9700 ?
C5 C6 . 1.525(8) ?
C5 C10 . 1.542(8) ?
C5 H5 . .9800 ?
C6 O1 . 1.193(6) ?
C6 C7 . 1.504(8) ?
C7 C8 . 1.524(7) ?
C7 H7A . .9700 ?
C7 H7B . .9700 ?
C8 C14 . 1.521(7) ?
C8 C9 . 1.549(7) ?
C8 H8 . .9800 ?
C9 C11 . 1.526(8) ?
C9 C10 . 1.547(7) ?
C9 H9 . .9800 ?
C10 C19 . 1.534(8) ?
C11 C12 . 1.531(7) ?
C11 H11A . .9700 ?
C11 H11B . .9700 ?
C12 C13 . 1.528(8) ?
C12 H12A . .9700 ?
C12 H12B . .9700 ?
C13 C14 . 1.529(8) ?
C13 C18 . 1.544(8) ?
C13 C17 . 1.553(7) ?
C14 C15 . 1.541(7) ?
C14 H14 . .9800 ?
C15 C16 . 1.546(7) ?
C15 H15A . .9700 ?
C15 H15B . .9700 ?
C16 O2 . 1.461(7) ?
C16 C17 . 1.558(7) ?
C16 H16 . .9800 ?
C17 C20 . 1.531(7) ?
C17 H17 . .9800 ?
C18 H18A . .9600 ?
C18 H18B . .9600 ?
C18 H18C . .9600 ?
C19 H19A . .9600 ?
C19 H19B . .9600 ?
C19 H19C . .9600 ?
C20 C22 . 1.520(8) ?
C20 C21 . 1.523(7) ?
C20 H20 . .9800 ?
C21 H22A . .9600 ?
C21 H22B . .9600 ?
C21 H22C . .9600 ?
C22 O2 . 1.415(6) ?
C22 O3 . 1.425(7) ?
C22 C23 . 1.545(9) ?
C23 O4 . 1.205(8) ?
C23 C24 . 1.488(9) ?
C24 C25 . 1.526(9) ?
C24 H24A . .9700 ?
C24 H24B . .9700 ?
C25 C26 . 1.499(9) ?
C25 C27 . 1.542(9) ?
C25 H25 . .9800 ?
C26 O3 . 1.426(7) ?
C26 H26A . .9700 ?
C26 H26B . .9700 ?
C27 H27A . .9600 ?
C27 H27B . .9600 ?
C27 H27C . .9600 ?

loop_
_geom_torsion_atom_site_label_1
_geom_torsion_atom_site_label_2
_geom_torsion_atom_site_label_3
_geom_torsion_atom_site_label_4
_geom_torsion
C10 C1 C2 C3 -53.9(9)
C1 C2 C3 C4 56.0(8)
C1 C2 C3 Br 177.8(4)
C2 C3 C4 C5 -58.1(8)
Br C3 C4 C5 -179.6(5)
C3 C4 C5 C6 -174.5(6)
C3 C4 C5 C10 58.9(8)
C4 C5 C6 O1 -6.8(10)
C10 C5 C6 O1 121.7(7)
C4 C5 C6 C7 172.5(5)
C10 C5 C6 C7 -59.0(7)
O1 C6 C7 C8 -127.2(7)
C5 C6 C7 C8 53.5(7)
C6 C7 C8 C14 -171.0(5)
C6 C7 C8 C9 -49.0(7)
C14 C8 C9 C11 -52.7(7)
C7 C8 C9 C11 -176.6(5)
C14 C8 C9 C10 175.5(6)
C7 C8 C9 C10 51.7(8)
C4 C5 C10 C19 65.0(7)
C6 C5 C10 C19 -62.9(7)
C4 C5 C10 C1 -55.5(7)
C6 C5 C10 C1 176.6(5)
C4 C5 C10 C9 -173.4(5)
C6 C5 C10 C9 58.7(7)
C2 C1 C10 C19 -69.1(8)
C2 C1 C10 C5 51.9(8)
C2 C1 C10 C9 168.8(6)
C11 C9 C10 C19 -64.8(7)
C8 C9 C10 C19 65.5(8)
C11 C9 C10 C5 173.5(5)
C8 C9 C10 C5 -56.1(8)
C11 C9 C10 C1 57.0(9)
C8 C9 C10 C1 -172.7(6)
C10 C9 C11 C12 -173.8(6)
C8 C9 C11 C12 55.4(7)
C9 C11 C12 C13 -56.6(8)
C11 C12 C13 C14 54.7(7)
C11 C12 C13 C18 -67.9(7)
C11 C12 C13 C17 165.4(5)
C7 C8 C14 C13 178.5(5)
C9 C8 C14 C13 54.7(7)
C7 C8 C14 C15 -56.2(8)
C9 C8 C14 C15 180.0(6)
C12 C13 C14 C8 -55.9(7)
C18 C13 C14 C8 65.4(7)
C17 C13 C14 C8 -175.7(5)
C12 C13 C14 C15 169.9(5)
C18 C13 C14 C15 -68.7(7)
C17 C13 C14 C15 50.2(6)
C8 C14 C15 C16 -174.6(6)
C13 C14 C15 C16 -43.6(7)
C14 C15 C16 O2 133.7(5)
C14 C15 C16 C17 20.2(7)
O2 C16 C17 C20 17.9(6)
C15 C16 C17 C20 137.0(6)
O2 C16 C17 C13 -109.3(5)
C15 C16 C17 C13 9.8(7)
C12 C13 C17 C20 91.2(7)
C14 C13 C17 C20 -153.0(5)
C18 C13 C17 C20 -34.3(8)
C12 C13 C17 C16 -151.7(6)
C14 C13 C17 C16 -36.0(6)
C18 C13 C17 C16 82.7(6)
C16 C17 C20 C22 5.6(7)
C13 C17 C20 C22 121.8(6)
C16 C17 C20 C21 131.7(6)
C13 C17 C20 C21 -112.1(7)
C21 C20 C22 O2 -153.9(6)
C17 C20 C22 O2 -28.7(7)
C21 C20 C22 O3 -35.0(8)
C17 C20 C22 O3 90.3(6)
C21 C20 C22 C23 86.9(8)
C17 C20 C22 C23 -147.9(6)
O2 C22 C23 O4 -109.3(8)
O3 C22 C23 O4 131.5(8)
C20 C22 C23 O4 9.7(11)
O2 C22 C23 C24 69.4(8)
O3 C22 C23 C24 -49.9(8)
C20 C22 C23 C24 -171.6(6)
O4 C23 C24 C25 -134.2(8)
C22 C23 C24 C25 47.2(9)
C23 C24 C25 C26 -49.7(9)
C23 C24 C25 C27 -174.4(6)
C24 C25 C26 O3 57.6(8)
C27 C25 C26 O3 -178.8(6)
O3 C22 O2 C16 -75.4(6)
C20 C22 O2 C16 41.7(7)
C23 C22 O2 C16 167.0(6)
C15 C16 O2 C22 -152.4(6)
C17 C16 O2 C22 -36.6(6)
O2 C22 O3 C26 -58.7(7)
C20 C22 O3 C26 -174.9(5)
C23 C22 O3 C26 58.2(7)
C25 C26 O3 C22 -64.8(8)

loop_
_cod_related_entry_id
_cod_related_entry_database
_cod_related_entry_code
1 ChemSpider 21183061
